data_7113823
loop_
_publ_author_name
'Carella, Alexandre'
'Jaud, Jo\"el'
'Rapenne, Gw\'ena\"el'
'Launay, Jean-Pierre'

_publ_section_title
;
 Technomimetic molecules: synthesis of ruthenium(II)
 1,2,3,4,5-penta(p-bromophenyl)cyclopentadienyl hydrotris(indazolyl)borate,
 an organometallic molecular turnstile
;
_journal_coden_ASTM CHCOFS
_journal_issue 19
_journal_name_full
;
 Chemical Communications (Cambridge, United Kingdom)
;
_journal_page_first 2434
_journal_page_last 2435
_journal_paper_doi 10.1039/b307577j
_journal_year 2003
_chemical_compound_source 'Local laboratory'
_chemical_formula_moiety 'C68 H48 B Br5 N6 Ru '
_chemical_formula_sum 'C68 H48 B Br5 N6 Ru'
_chemical_formula_weight 1460.600
_space_group_IT_number 61
_symmetry_cell_setting orthorhombic
_symmetry_space_group_name_Hall '-P 2ac 2ab'
_symmetry_space_group_name_H-M 'P b c a'
_atom_sites_solution_hydrogens geom
_atom_sites_solution_primary vecmap
_atom_sites_solution_secondary difmap
_cell_angle_alpha 90.00
_cell_angle_beta 90.00
_cell_angle_gamma 90.00
_cell_formula_units_Z 8
_cell_length_a 14.271(2)
_cell_length_b 21.144(7)
_cell_length_c 40.875(5)
_cell_measurement_temperature 298
_cell_volume 12334(5)
_computing_molecular_graphics 'Ortep (Johnson, 1976)'
_computing_publication_material 'maXus(Mackay et al., 1999)'
_computing_structure_refinement 'maXus(Mackay et al., 1999)'
_computing_structure_solution 'DIRDIF (Buerskens et al., 1992)'
_diffrn_radiation_source 'fine-focus sealed tube'
_diffrn_radiation_type ' MoK\a'
_diffrn_radiation_wavelength_id all
_diffrn_reflns_av_R_equivalents 0.111
_diffrn_reflns_limit_h_max 18
_diffrn_reflns_limit_h_min -18
_diffrn_reflns_limit_k_max 27
_diffrn_reflns_limit_k_min -24
_diffrn_reflns_limit_l_max 53
_diffrn_reflns_limit_l_min -53
_diffrn_reflns_number 83381
_diffrn_reflns_theta_full 28.00
_diffrn_reflns_theta_max 28.00
_diffrn_reflns_theta_min 0.00
_exptl_absorpt_coefficient_mu 3.48
_exptl_absorpt_correction_T_max 0.738
_exptl_absorpt_correction_T_min 0.591
_exptl_absorpt_correction_type multi-scan
_exptl_absorpt_process_details
;
multi-scan from symmetry-related measurements
Sortav (Blessing 1995)
;
_exptl_crystal_colour orange
_exptl_crystal_density_diffrn 1.573
_exptl_crystal_density_method 'not measured'
_exptl_crystal_description prismatic
_exptl_crystal_F_000 5102
_exptl_crystal_size_max 0.344
_exptl_crystal_size_mid 0.197
_exptl_crystal_size_min 0.087
_refine_diff_density_max 10.55
_refine_diff_density_min -8.63
_refine_diff_density_rms 1.19
_refine_ls_extinction_coef 2E4(5)
_refine_ls_extinction_expression
;
equation(22) p292 'Crystallographic Computing' (1970)
coefficient is multiplied by 10^4
;
_refine_ls_extinction_method Zachariasen
_refine_ls_goodness_of_fit_all 5.290
_refine_ls_goodness_of_fit_gt 4.557
_refine_ls_goodness_of_fit_ref 4.390
_refine_ls_hydrogen_treatment mixed
_refine_ls_matrix_type full
_refine_ls_number_constraints 36
_refine_ls_number_parameters 237
_refine_ls_number_reflns 2840
_refine_ls_number_restraints 0
_refine_ls_R_factor_all 0.484
_refine_ls_R_factor_gt 0.088
_refine_ls_shift/su_max 0.048
_refine_ls_shift/su_mean 0.002
_refine_ls_structure_factor_coef F^2^
_refine_ls_weighting_details ' w = 1 / ( s^2^(Fo^2^) + 0.10000 * Fo^2^)'
_refine_ls_weighting_scheme sigma
_refine_ls_wR_factor_all 0.366
_refine_ls_wR_factor_gt 0.144
_refine_ls_wR_factor_ref 0.139
_reflns_d_resolution_high 0.62
_reflns_d_resolution_low 1.84
_reflns_limit_h_max 18
_reflns_limit_h_min 0
_reflns_limit_k_max 27
_reflns_limit_k_min 0
_reflns_limit_l_max 53
_reflns_limit_l_min 0
_reflns_number_gt 2938
_reflns_number_total 18144
_reflns_threshold_expression 'I> 3.00 sigma(I)'
_cod_duplicate_entry 7104820
_cod_data_source_file b307577j.txt
_cod_data_source_block 1
_cod_depositor_comments
;
The following automatic conversions were performed:

'_symmetry_cell_setting' value 'Orthorhombic' changed to
'orthorhombic' according to
/usr/data/users/saulius/automatic-downloads/retrospective/RSC/lib/dictionaries/cif_core.dic
dictionary named 'cif_core.dic' version 2.4.2 from 2011-04-26.

Automatic conversion script
Id: cif_fix_values 2281 2013-09-26 08:29:07Z andrius 
;
_cod_original_cell_volume 12333.(5)
_cod_original_sg_symbol_H-M 'P b c a       '
_cod_original_formula_sum 'C68 H48 B Br5 N6 Ru '
_cod_database_code 7113823

loop_
_symmetry_equiv_pos_as_xyz
+X,+Y,+Z
-X,-Y,-Z
'-X+ 1/2,-Y,+Z+ 1/2'
'+X+ 1/2,+Y,-Z+ 1/2'
'+X+ 1/2,-Y+ 1/2,-Z'
'-X+ 1/2,+Y+ 1/2,+Z'
'-X,+Y+ 1/2,-Z+ 1/2'
'+X,-Y+ 1/2,+Z+ 1/2'

loop_
_atom_site_label
_atom_site_fract_x
_atom_site_fract_y
_atom_site_fract_z
_atom_site_U_iso_or_equiv
_atom_site_occupancy
_atom_site_adp_type
Ru1 0.03955(12) 0.23501(8) 0.13559(4) 0.0289(12) 1.00 Uij
Br1 0.1516(5) -0.0795(3) 0.2219(5) 0.0667(19) 1.00 Uij
Br2 -0.4055(6) 0.0441(6) 0.16794(15) 0.106(3) 1.00 Uij
Br3 -0.4076(5) 0.4431(4) 0.1736(8) 0.098(2) 1.00 Uij
Br4 0.1504(12) 0.5760(3) 0.2074(2) 0.0603(18) 1.00 Uij
Br5 0.5173(3) 0.2590(9) 0.2188(3) 0.079(2) 1.00 Uij
N1 0.0342(12) 0.3043(8) 0.0971(4) 0.047(5) 1.00 Uiso
N2 0.0687(12) 0.2859(9) 0.0670(5) 0.052(6) 1.00 Uiso
N3 -0.0172(10) 0.1719(8) 0.0994(4) 0.029(5) 1.00 Uiso
N4 0.0140(11) 0.1765(8) 0.0679(4) 0.039(5) 1.00 Uiso
N5 0.1640(12) 0.1981(8) 0.1148(4) 0.042(5) 1.00 Uiso
N6 0.1783(13) 0.2005(8) 0.0822(4) 0.049(6) 1.00 Uiso
C1 0.0378(5) 0.1903(3) 0.1837(4) 0.018(5) 1.00 Uiso
C2 -0.0559(6) 0.2113(5) 0.17520(17) 0.021(5) 1.00 Uiso
C3 -0.0530(5) 0.2800(4) 0.1709(8) 0.027(6) 1.00 Uiso
C4 0.0425(11) 0.2987(3) 0.17608(18) 0.037(6) 1.00 Uiso
C5 0.0998(3) 0.2451(9) 0.1848(3) 0.029(6) 1.00 Uiso
C6 0.0694(4) 0.1254(2) 0.1918(3) 0.018(5) 1.00 Uiso
C7 0.0863(9) 0.0790(3) 0.16893(17) 0.023(6) 1.00 Uiso
C8 0.1110(9) 0.0190(2) 0.1782(2) 0.018(5) 1.00 Uiso
C9 0.1184(4) 0.0032(2) 0.2094(3) 0.023(6) 1.00 Uiso
C10 0.0963(9) 0.0475(3) 0.23371(16) 0.038(6) 1.00 Uiso
C11 0.0751(9) 0.1092(2) 0.2241(2) 0.032(6) 1.00 Uiso
C12 -0.1401(4) 0.1725(4) 0.17414(15) 0.032(6) 1.00 Uiso
C13 -0.2123(4) 0.1848(5) 0.1521(3) 0.047(7) 1.00 Uiso
C14 -0.2914(5) 0.1481(6) 0.1518(3) 0.050(7) 1.00 Uiso
C15 -0.2998(4) 0.0966(4) 0.17180(15) 0.055(7) 1.00 Uiso
C16 -0.2323(4) 0.0871(5) 0.1942(3) 0.047(7) 1.00 Uiso
C17 -0.1496(6) 0.1247(7) 0.1955(3) 0.046(7) 1.00 Uiso
C18 -0.1387(4) 0.3203(3) 0.1703(5) 0.019(5) 1.00 Uiso
C19 -0.1773(8) 0.3405(6) 0.1414(3) 0.053(7) 1.00 Uiso
C20 -0.2612(6) 0.3792(7) 0.1425(3) 0.063(8) 1.00 Uiso
C21 -0.2944(4) 0.3933(3) 0.1720(4) 0.059(8) 1.00 Uiso
C22 -0.2600(8) 0.3738(6) 0.2005(3) 0.081(9) 1.00 Uiso
C23 -0.1784(6) 0.3363(7) 0.1986(3) 0.040(6) 1.00 Uiso
C24 0.0724(8) 0.3685(2) 0.18212(17) 0.027(6) 1.00 Uiso
C25 0.0480(7) 0.39512(16) 0.2116(2) 0.028(6) 1.00 Uiso
C26 0.0750(11) 0.4563(2) 0.2188(2) 0.035(6) 1.00 Uiso
C27 0.1225(7) 0.4899(2) 0.19617(16) 0.029(6) 1.00 Uiso
C28 0.1480(7) 0.46850(16) 0.1671(2) 0.038(6) 1.00 Uiso
C29 0.1213(11) 0.4037(2) 0.1602(2) 0.037(6) 1.00 Uiso
C30 0.2003(2) 0.2507(6) 0.1924(2) 0.026(6) 1.00 Uiso
C31 0.2287(2) 0.2269(5) 0.2209(2) 0.037(6) 1.00 Uiso
C32 0.3249(3) 0.2286(8) 0.2303(3) 0.032(6) 1.00 Uiso
C33 0.3865(2) 0.2553(5) 0.2087(2) 0.032(6) 1.00 Uiso
C34 0.3607(2) 0.2828(5) 0.1803(2) 0.044(7) 1.00 Uiso
C35 0.2632(3) 0.2799(8) 0.1725(3) 0.036(6) 1.00 Uiso
C36 0.0693(16) 0.3401(13) 0.0480(6) 0.063(8) 1.00 Uiso
C37 0.1094(17) 0.3484(14) 0.0165(7) 0.084(9) 1.00 Uiso
C38 0.108(2) 0.4120(17) 0.0047(8) 0.126(12) 1.00 Uiso
C39 0.078(2) 0.4583(15) 0.0238(8) 0.108(11) 1.00 Uiso
C40 0.036(2) 0.4545(14) 0.0544(7) 0.101(10) 1.00 Uiso
C41 0.0403(17) 0.3895(13) 0.0652(6) 0.069(8) 1.00 Uiso
C42 0.0139(15) 0.3667(12) 0.0959(6) 0.059(8) 1.00 Uiso
C43 -0.0272(16) 0.1325(11) 0.0500(6) 0.053(7) 1.00 Uiso
C44 -0.0219(18) 0.1177(12) 0.0157(6) 0.082(9) 1.00 Uiso
C45 -0.085(2) 0.0681(14) 0.0044(7) 0.105(11) 1.00 Uiso
C46 -0.139(2) 0.0387(14) 0.0246(8) 0.098(10) 1.00 Uiso
C47 -0.1488(17) 0.0476(12) 0.0576(6) 0.070(8) 1.00 Uiso
C48 -0.0886(14) 0.0991(10) 0.0699(5) 0.040(6) 1.00 Uiso
C49 -0.0749(15) 0.1251(12) 0.1024(5) 0.054(7) 1.00 Uiso
C50 0.2685(16) 0.1765(10) 0.0751(6) 0.051(7) 1.00 Uiso
C51 0.3083(18) 0.1733(12) 0.0426(6) 0.081(9) 1.00 Uiso
C52 0.397(2) 0.1441(14) 0.0455(7) 0.099(10) 1.00 Uiso
C53 0.435(2) 0.1263(15) 0.0740(8) 0.108(11) 1.00 Uiso
C54 0.3985(18) 0.1311(12) 0.1043(6) 0.077(9) 1.00 Uiso
C55 0.3029(16) 0.1542(11) 0.1031(5) 0.049(7) 1.00 Uiso
C56 0.2387(15) 0.1709(9) 0.1275(5) 0.039(6) 1.00 Uiso
C61 0.369(3) 0.4936(8) 0.0848(7) 0.140(14) 1.00 Uiso
C62 0.2868(16) 0.462(2) 0.0774(8) 0.176(18) 1.00 Uiso
C63 0.281(2) 0.397(2) 0.0813(4) 0.154(16) 1.00 Uiso
C64 0.358(3) 0.3631(8) 0.0925(7) 0.138(14) 1.00 Uiso
C65 0.4407(16) 0.395(2) 0.0999(8) 0.121(13) 1.00 Uiso
C66 0.446(2) 0.460(2) 0.0960(4) 0.126(13) 1.00 Uiso
C71 0.668(2) 0.2413(12) 0.0606(4) 0.146(14) 1.00 Uiso
C72 0.764(3) 0.2382(14) 0.0556(8) 0.110(11) 1.00 Uiso
C73 0.8138(13) 0.2928(18) 0.0485(7) 0.132(13) 1.00 Uiso
C74 0.768(2) 0.3507(12) 0.0463(4) 0.132(13) 1.00 Uiso
C75 0.672(3) 0.3538(14) 0.0513(8) 0.122(12) 1.00 Uiso
C76 0.6220(13) 0.2991(18) 0.0584(7) 0.120(12) 1.00 Uiso
B1 0.099(2) 0.2177(13) 0.0585(7) 0.05(2) 1.00 Uij
H1 0.111806 0.209729 0.035978 0.065270 1.00 Uiso
H7 0.082722 0.092251 0.146627 0.017680 1.00 Uiso
H8 0.120546 -0.013344 0.162148 0.015768 1.00 Uiso
H10 0.101704 0.033337 0.255837 0.022451 1.00 Uiso
H11 0.061429 0.141083 0.239986 0.020482 1.00 Uiso
H13 -0.203575 0.220296 0.137985 0.025392 1.00 Uiso
H14 -0.352(12) 0.161(8) 0.139(4) 0.026449 1.00 Uiso
H16 -0.241146 0.053298 0.209490 0.025596 1.00 Uiso
H17 -0.101268 0.118399 0.211294 0.025011 1.00 Uiso
H19 -0.146106 0.330080 0.121411 0.027473 1.00 Uiso
H20 -0.290082 0.391961 0.122447 0.030760 1.00 Uiso
H22 -0.293356 0.384845 0.219936 0.036654 1.00 Uiso
H23 -0.148129 0.322397 0.218157 0.023159 1.00 Uiso
H25 0.013838 0.370434 0.227155 0.019238 1.00 Uiso
H26 0.059338 0.472037 0.240019 0.021519 1.00 Uiso
H29 0.139(12) 0.384(8) 0.140(4) 0.022321 1.00 Uiso
H37 0.133825 0.310764 0.006722 0.037830 1.00 Uiso
H38 0.129310 0.421419 -0.016953 0.052266 1.00 Uiso
H39 0.081693 0.501493 0.016954 0.045862 1.00 Uiso
H40 0.013(12) 0.492(8) 0.065(4) 0.043358 1.00 Uiso
H42 -0.011971 0.384618 0.115374 0.029318 1.00 Uiso
H44 0.022787 0.142362 0.003860 0.037318 1.00 Uiso
H45 -0.077(16) 0.075(12) -0.017(7) 0.044682 1.00 Uiso
H46 -0.177927 0.005995 0.015860 0.042617 1.00 Uiso
H47 -0.188704 0.020779 0.070245 0.033253 1.00 Uiso
H49 -0.100713 0.114839 0.123300 0.027695 1.00 Uiso
H51 0.271715 0.187350 0.024453 0.036835 1.00 Uiso
H52 0.436(16) 0.138(12) 0.027(7) 0.043080 1.00 Uiso
H53 0.496256 0.108264 0.073876 0.045777 1.00 Uiso
H54 0.434590 0.118504 0.122900 0.035552 1.00 Uiso
H56 0.239513 0.164665 0.150627 0.022772 1.00 Uiso
H61 0.371979 0.538287 0.081022 0.056894 1.00 Uiso
H66 0.50(2) 0.483(16) 0.101(8) 0.052239 1.00 Uiso
H65 0.49(2) 0.373(16) 0.108(7) 0.050503 1.00 Uiso
H64 0.36(2) 0.318(14) 0.096(7) 0.056260 1.00 Uiso
H63 0.23(2) 0.374(14) 0.077(7) 0.061536 1.00 Uiso
H62 0.23(2) 0.484(14) 0.069(7) 0.068872 1.00 Uiso
H75 0.64(2) 0.395(14) 0.049(7) 0.050929 1.00 Uiso
H74 0.81(2) 0.386(14) 0.041(7) 0.054113 1.00 Uiso
H73 0.88(2) 0.288(14) 0.046(7) 0.053977 1.00 Uiso
H76 0.56(2) 0.304(14) 0.061(7) 0.050141 1.00 Uiso
H71 0.63(2) 0.206(14) 0.066(7) 0.058752 1.00 Uiso
H72 0.79(2) 0.197(14) 0.058(7) 0.046811 1.00 Uiso
H28 0.18(2) 0.495(14) 0.152(7) 0.022643 1.00 Uiso
H31 0.18(2) 0.208(14) 0.235(7) 0.022359 1.00 Uiso
H32 0.34(2) 0.211(14) 0.251(7) 0.020662 1.00 Uiso
H34 0.41(2) 0.303(14) 0.167(7) 0.024657 1.00 Uiso
H35 0.24(2) 0.299(14) 0.153(7) 0.021903 1.00 Uiso

loop_
_atom_site_aniso_label
_atom_site_aniso_U_11
_atom_site_aniso_U_22
_atom_site_aniso_U_33
_atom_site_aniso_U_12
_atom_site_aniso_U_13
_atom_site_aniso_U_23
Ru1 0.0311(12) 0.0204(11) 0.0352(11) 0.0056(10) -.0012(10) -.0027(11)
Br1 0.073(2) 0.0272(17) 0.100(2) 0.0074(16) 0.0116(18) 0.0286(17)
Br2 0.058(2) 0.133(3) 0.126(3) -.056(2) -.015(2) 0.028(2)
Br3 0.060(2) 0.104(3) 0.129(3) 0.053(2) -.022(2) -.035(2)
Br4 0.0526(19) 0.0286(17) 0.100(2) -.0069(15) 0.0002(16) -.0154(17)
Br5 0.0399(18) 0.069(2) 0.129(3) -.0047(16) -.0332(17) 0.011(2)
B1 0.07(2) 0.05(2) 0.05(2) 0.000(19) 0.015(18) -.013(18)

loop_
_atom_type_symbol
_atom_type_description
_atom_type_scat_dispersion_real
_atom_type_scat_dispersion_imag
_atom_type_scat_source
'C ' 'C ' 0.0033 0.0016 'Waasmaier & Kirfel, 1995'
'H ' 'H ' 0.0000 0.0000 'Waasmaier & Kirfel, 1995'
'N ' 'N ' 0.0061 0.0033 'Waasmaier & Kirfel, 1995'
'B ' 'B ' 0.0013 0.0007 'Waasmaier & Kirfel, 1995'
Ru Ru -1.2594 0.8363 'Waasmaier & Kirfel, 1995'
Br Br -0.2901 2.4595 'Waasmaier & Kirfel, 1995'

loop_
_diffrn_radiation_wavelength
0.71073

loop_
_geom_angle_atom_site_label_1
_geom_angle_atom_site_label_2
_geom_angle_atom_site_label_3
_geom_angle
N5 Ru1 N3 78.7(3)
N5 Ru1 C3 159.9(4)
N3 Ru1 C3 119.9(4)
N5 Ru1 N1 88.8(4)
N3 Ru1 N1 84.9(4)
C3 Ru1 N1 99.9(4)
N5 Ru1 C4 122.2(4)
N3 Ru1 C4 158.8(4)
C3 Ru1 C4 38.9(4)
N1 Ru1 C4 98.0(4)
N5 Ru1 C5 94.8(4)
N3 Ru1 C5 147.8(4)
C3 Ru1 C5 65.5(4)
N1 Ru1 C5 126.8(4)
C4 Ru1 C5 38.0(4)
N5 Ru1 C1 102.0(4)
N3 Ru1 C1 110.4(4)
C3 Ru1 C1 65.6(4)
N1 Ru1 C1 162.6(4)
C4 Ru1 C1 64.7(4)
C5 Ru1 C1 39.6(3)
N5 Ru1 C2 137.7(4)
N3 Ru1 C2 97.3(4)
C3 Ru1 C2 39.4(4)
N1 Ru1 C2 133.2(4)
C4 Ru1 C2 65.4(4)
C5 Ru1 C2 66.4(4)
C1 Ru1 C2 39.5(3)
C42 N1 N2 106.9(10)
C42 N1 Ru1 134.5(9)
N2 N1 Ru1 118.2(8)
C36 N2 N1 107.8(11)
C36 N2 B1 129.9(12)
N1 N2 B1 122.3(11)
C49 N3 N4 106.5(9)
C49 N3 Ru1 134.1(8)
N4 N3 Ru1 119.3(7)
C43 N4 N3 109.1(10)
C43 N4 B1 128.8(11)
N3 N4 B1 121.2(10)
C56 N5 N6 106.9(10)
C56 N5 Ru1 132.8(8)
N6 N5 Ru1 120.2(8)
N5 N6 C50 108.6(10)
N5 N6 B1 120.8(10)
C50 N6 B1 130.1(11)
C5 C1 C2 109.2(9)
C5 C1 C6 124.7(9)
C2 C1 C6 125.9(9)
C5 C1 Ru1 71.0(6)
C2 C1 Ru1 71.7(5)
C6 C1 Ru1 128.1(7)
C3 C2 C12 125.5(10)
C3 C2 C1 105.4(9)
C12 C2 C1 129.1(10)
C3 C2 Ru1 68.9(6)
C12 C2 Ru1 128.5(7)
C1 C2 Ru1 68.8(5)
C2 C3 C4 108.1(10)
C2 C3 C18 121.9(10)
C4 C3 C18 127.4(11)
C2 C3 Ru1 71.7(6)
C4 C3 Ru1 70.5(6)
C18 C3 Ru1 138.0(8)
C5 C4 C3 110.8(10)
C5 C4 C24 123.3(11)
C3 C4 C24 124.2(11)
C5 C4 Ru1 71.9(6)
C3 C4 Ru1 70.6(6)
C24 C4 Ru1 136.3(8)
C4 C5 C1 106.4(9)
C4 C5 C30 125.3(11)
C1 C5 C30 128.2(10)
C4 C5 Ru1 70.1(6)
C1 C5 Ru1 69.3(5)
C30 C5 Ru1 127.5(7)
C11 C6 C7 118.8(9)
C11 C6 C1 118.5(9)
C7 C6 C1 122.6(9)
C6 C7 C8 122.4(10)
C9 C8 C7 117.8(11)
C8 C9 C10 123.1(11)
C8 C9 Br1 119.6(9)
C10 C9 Br1 117.3(8)
C9 C10 C11 118.9(11)
C6 C11 C10 119.0(11)
C17 C12 C13 118.7(11)
C17 C12 C2 118.6(10)
C13 C12 C2 122.6(11)
C14 C13 C12 123.2(12)
C13 C14 C15 118.9(12)
C16 C15 C14 118.9(13)
C16 C15 Br2 120.9(11)
C14 C15 Br2 120.2(10)
C15 C16 C17 121.2(13)
C12 C17 C16 118.8(11)
C23 C18 C19 119.4(12)
C23 C18 C3 118.5(11)
C19 C18 C3 122.1(11)
C18 C19 C20 120.7(12)
C21 C20 C19 115.9(13)
C20 C21 C22 125.7(13)
C20 C21 Br3 116.5(10)
C22 C21 Br3 117.8(10)
C21 C22 C23 116.0(13)
C18 C23 C22 122.3(12)
C29 C24 C25 120.3(12)
C29 C24 C4 123.4(11)
C25 C24 C4 116.3(11)
C24 C25 C26 122.0(12)
C27 C26 C25 116.3(11)
C28 C27 C26 123.8(12)
C28 C27 Br4 119.2(10)
C26 C27 Br4 116.9(9)
C27 C28 C29 118.8(12)
C24 C29 C28 118.7(11)
C31 C30 C35 117.1(10)
C31 C30 C5 120.3(10)
C35 C30 C5 122.6(10)
C30 C31 C32 120.7(11)
C33 C32 C31 118.8(11)
C34 C33 C32 124.1(11)
C34 C33 Br5 115.8(9)
C32 C33 Br5 120.1(9)
C33 C34 C35 114.8(11)
C30 C35 C34 124.4(11)
C41 C36 N2 107.6(14)
C41 C36 C37 123.3(16)
N2 C36 C37 128.3(15)
C36 C37 C38 115.7(16)
C39 C38 C37 116.5(17)
C38 C39 C40 132.5(18)
C39 C40 C41 105.5(15)
C36 C41 C42 110.2(15)
C36 C41 C40 126.4(15)
C42 C41 C40 123.4(15)
N1 C42 C41 107.3(12)
N4 C43 C48 108.1(12)
N4 C43 C44 129.2(13)
C48 C43 C44 122.6(14)
C43 C44 C45 113.6(14)
C46 C45 C44 122.0(17)
C45 C46 C47 126.7(17)
C46 C47 C48 114.1(14)
C43 C48 C49 105.7(12)
C43 C48 C47 121.0(13)
C49 C48 C47 133.2(12)
N3 C49 C48 110.3(11)
C55 C50 N6 107.5(12)
C55 C50 C51 126.2(14)
N6 C50 C51 125.9(13)
C52 C51 C50 109.8(14)
C53 C52 C51 124.7(16)
C54 C53 C52 125.2(17)
C53 C54 C55 111.7(14)
C50 C55 C56 106.3(13)
C50 C55 C54 121.3(13)
C56 C55 C54 130.2(13)
N5 C56 C55 109.7(11)
C62 C61 C66 111(2)
C63 C62 C61 115(2)
C62 C63 C64 134(2)
C63 C64 C65 113(2)
C66 C65 C64 117(2)
C65 C66 C61 130(2)
C72 C71 C76 117(2)
C73 C72 C71 124(2)
C72 C73 C74 124(2)
C73 C74 C75 112(2)
C76 C75 C74 127(2)
C75 C76 C71 116.5(19)
N2 B1 N6 107.5(11)
N2 B1 N4 106.9(10)
N6 B1 N4 106.0(10)

loop_
_geom_bond_atom_site_label_1
_geom_bond_atom_site_label_2
_geom_bond_distance
Ru1 N1 2.158(5)
Ru1 N3 2.159(4)
Ru1 N5 2.131(5)
Ru1 C1 2.1917(5)
Ru1 C2 2.1868(5)
Ru1 C3 2.1860(5)
Ru1 C4 2.1421(5)
Ru1 C5 2.2072(5)
Br1 C9 1.8879
Br2 C15 1.8909
Br3 C21 1.9401
Br4 C27 1.9249
Br5 C33 1.9264
N1 N2 1.389(6)
N1 C42 1.356(7)
N2 C36 1.388(7)
N2 B1 1.549(8)
N3 N4 1.375(5)
N3 C49 1.299(7)
N4 C43 1.327(6)
N4 B1 1.546(8)
N5 N6 1.359(6)
N5 C56 1.324(6)
N6 C50 1.423(7)
N6 B1 1.545(9)
C1 C2 1.4608
C1 C5 1.4643
C1 C6 1.4879
C2 C3 1.4663
C2 C12 1.4637
C3 C4 1.4439
C3 C18 1.5006
C4 C5 1.4478
C4 C24 1.5622
C5 C30 1.4832
C6 C7 1.3822
C6 C11 1.3723
C7 C8 1.3736
C8 C9 1.3311
C9 C10 1.4058
C10 C11 1.3998
C12 C13 1.3997
C12 C17 1.3481
C13 C14 1.3774
C14 C15 1.3729
C15 C16 1.3535
C16 C17 1.4309
C18 C19 1.3801
C18 C23 1.3379
C19 C20 1.4588
C20 C21 1.3358
C21 C22 1.3390
C22 C23 1.4185
C24 C25 1.3824
C24 C29 1.3643
C25 C26 1.3855
C26 C27 1.3555
C27 C28 1.3289
C28 C29 1.4537
C30 C31 1.3391
C30 C35 1.3667
C31 C32 1.4354
C32 C33 1.3754
C33 C34 1.3572
C34 C35 1.4393
C36 C37 1.427(9)
C36 C41 1.332(8)
C37 C38 1.433(9)
C38 C39 1.328(10)
C39 C40 1.394(9)
C40 C41 1.449(9)
C41 C42 1.402(8)
C43 C44 1.447(8)
C43 C48 1.393(7)
C44 C45 1.462(9)
C45 C46 1.297(9)
C46 C47 1.378(9)
C47 C48 1.481(8)
C48 C49 1.459(7)
C50 C51 1.452(8)
C50 C55 1.341(7)
C51 C52 1.419(9)
C52 C53 1.350(9)
C53 C54 1.354(9)
C54 C55 1.460(8)
C55 C56 1.405(7)
C61 C62 1.3950
C61 C66 1.3950
C62 C63 1.3949
C63 C64 1.3950
C64 C65 1.3950
C65 C66 1.3950
C71 C72 1.3950
C71 C76 1.3950
C72 C73 1.3950
C73 C74 1.3951
C74 C75 1.3950
C75 C76 1.3950
